data_7707092
loop_
_publ_author_name
'Palab\?iy\?ik, Duygu'
'Mutlu Balc\?i, Ceylan'
'Allen, Christopher W.'
'Be\,sli, Serap'

_publ_section_title
;
 Unexpected formation of ansa isomers enabled by phosphazene ring
 flexibility in the reactions of cyclotetraphosphazene with
 1,2-ethanediol.
;
_journal_issue 19
_journal_name_full 'Dalton transactions (Cambridge, England : 2003)'
_journal_page_first 6673
_journal_page_last 6681
_journal_paper_doi 10.1039/d1dt00386k
_journal_volume 50
_journal_year 2021
_chemical_formula_sum 'C6 H12 Cl2 N4 O6 P4'
_chemical_formula_weight 430.98
_space_group_crystal_system orthorhombic
_space_group_IT_number 61
_space_group_name_Hall '-P 2ac 2ab'
_space_group_name_H-M_alt 'P b c a'
_atom_sites_solution_hydrogens geom
_audit_update_record
;
2020-12-13 deposited with the CCDC.	2021-04-08 downloaded from the CCDC.
;
_cell_angle_alpha 90
_cell_angle_beta 90
_cell_angle_gamma 90
_cell_formula_units_Z 16
_cell_length_a 16.7844(10)
_cell_length_b 16.1909(10)
_cell_length_c 23.1012(14)
_cell_measurement_reflns_used 203
_cell_measurement_temperature 296.(2)
_cell_measurement_theta_max 22.9732
_cell_measurement_theta_min 2.7385
_cell_volume 6277.9(7)
_computing_cell_refinement 'APEX2 v2014.9-0 (Bruker AXS)'
_computing_data_collection 'Bruker Instrument Service v2013.12.0.0 (Bruker AXS)'
_computing_data_reduction 'SAINT V8.34A (Bruker AXS)'
_computing_molecular_graphics 'MERCURY (Macrae et al., 2006)'
_computing_publication_material 'PLATON V1.16 (Spek, 2009), SHELXTL V6.14 (Bruker AXS)'
_computing_structure_refinement 'SHELXL-2014/7 (Sheldrick, 2014)'
_computing_structure_solution 'SHELXTL V6.14 (Bruker AXS)'
_diffrn_ambient_temperature 296.(2)
_diffrn_detector_area_resol_mean 8.3333
_diffrn_measured_fraction_theta_full 1.000
_diffrn_measured_fraction_theta_max 1.000
_diffrn_measurement_device_type 'Bruker APEX II QUAZAR three-circle diffractometer'
_diffrn_measurement_method '\f and \w scans'
_diffrn_radiation_monochromator 'multilayer QUAZAR mirrors'
_diffrn_radiation_type MoK\a
_diffrn_radiation_wavelength 0.71073
_diffrn_reflns_av_R_equivalents 0.0477
_diffrn_reflns_av_unetI/netI 0.0300
_diffrn_reflns_limit_h_max 19
_diffrn_reflns_limit_h_min -19
_diffrn_reflns_limit_k_max 19
_diffrn_reflns_limit_k_min -18
_diffrn_reflns_limit_l_max 27
_diffrn_reflns_limit_l_min -27
_diffrn_reflns_number 36506
_diffrn_reflns_theta_full 25.00
_diffrn_reflns_theta_max 25.00
_diffrn_reflns_theta_min 1.76
_diffrn_source 'microfocus sealed tube'
_diffrn_source_type ImuS
_exptl_absorpt_coefficient_mu 0.853
_exptl_absorpt_correction_T_max 0.88
_exptl_absorpt_correction_T_min 0.78
_exptl_absorpt_correction_type multi-scan
_exptl_absorpt_process_details 'SADABS V2014/4 (Bruker AXS)'
_exptl_crystal_colour colourless
_exptl_crystal_density_diffrn 1.824
_exptl_crystal_density_method 'not measured'
_exptl_crystal_description block
_exptl_crystal_F_000 3488
_exptl_crystal_size_max 0.327
_exptl_crystal_size_mid 0.290
_exptl_crystal_size_min 0.148
_refine_diff_density_max 0.422
_refine_diff_density_min -0.373
_refine_ls_extinction_method none
_refine_ls_goodness_of_fit_ref 1.078
_refine_ls_hydrogen_treatment constr
_refine_ls_matrix_type full
_refine_ls_number_parameters 397
_refine_ls_number_reflns 5523
_refine_ls_number_restraints 0
_refine_ls_restrained_S_all 1.078
_refine_ls_R_factor_all 0.0526
_refine_ls_R_factor_gt 0.0358
_refine_ls_shift/su_max 0.001
_refine_ls_shift/su_mean 0.000
_refine_ls_structure_factor_coef Fsqd
_refine_ls_weighting_details 'w=1/[\s^2^(Fo^2^)+(0.0421P)^2^+6.7669P] where P=(Fo^2^+2Fc^2^)/3'
_refine_ls_weighting_scheme calc
_refine_ls_wR_factor_gt 0.0878
_refine_ls_wR_factor_ref 0.1021
_reflns_number_gt 4315
_reflns_number_total 5523
_reflns_threshold_expression 'I > 2\s(I)'
_cod_data_source_file d1dt00386k2.cif
_cod_data_source_block I_CCDC1
_cod_depositor_comments 'Adding full bibliography for 7707090--7707092.cif.'
_cod_database_code 7707092

loop_
_space_group_symop_operation_xyz
'x, y, z'
'-x+1/2, -y, z+1/2'
'-x, y+1/2, -z+1/2'
'x+1/2, -y+1/2, -z'
'-x, -y, -z'
'x-1/2, y, -z-1/2'
'x, -y-1/2, z-1/2'
'-x-1/2, y-1/2, z'

loop_
_atom_site_type_symbol
_atom_site_label
_atom_site_fract_x
_atom_site_fract_y
_atom_site_fract_z
_atom_site_U_iso_or_equiv
_atom_site_adp_type
_atom_site_calc_flag
_atom_site_refinement_flags_adp
_atom_site_refinement_flags_occupancy
_atom_site_refinement_flags_posn
_atom_site_occupancy
_atom_site_disorder_assembly
_atom_site_disorder_group
P P1 0.53502(5) 0.55891(6) 0.72418(4) 0.0391(2) Uani d . . . 1 . .
P P2 0.52009(5) 0.70482(5) 0.78553(4) 0.0371(2) Uani d . . . 1 . .
P P3 0.68384(5) 0.73260(5) 0.77896(3) 0.03057(19) Uani d . . . 1 . .
P P4 0.69955(5) 0.59186(5) 0.71360(3) 0.0336(2) Uani d . . . 1 . .
P P5 0.68073(5) 0.36328(5) 0.52038(4) 0.0366(2) Uani d . . . 1 . .
P P6 0.68598(5) 0.51435(5) 0.46425(4) 0.0345(2) Uani d . . . 1 . .
P P7 0.85101(5) 0.51411(5) 0.47367(4) 0.0347(2) Uani d . . . 1 . .
P P8 0.84715(5) 0.37167(5) 0.53732(4) 0.0343(2) Uani d . . . 1 . .
N N1 0.51741(17) 0.60710(17) 0.78132(11) 0.0403(7) Uani d . . . 1 . .
N N2 0.59499(15) 0.75138(15) 0.76053(11) 0.0336(6) Uani d . . . 1 . .
N N3 0.71367(15) 0.64032(16) 0.77153(10) 0.0332(6) Uani d . . . 1 . .
N N4 0.62189(17) 0.54111(18) 0.70307(13) 0.0467(7) Uani d . . . 1 . .
N N5 0.67228(16) 0.41757(17) 0.46464(11) 0.0376(6) Uani d . . . 1 . .
N N6 0.76583(15) 0.54684(17) 0.49148(11) 0.0351(6) Uani d . . . 1 . .
N N7 0.87002(15) 0.41887(17) 0.48072(11) 0.0368(6) Uani d . . . 1 . .
N N8 0.76270(17) 0.33229(19) 0.54389(13) 0.0464(7) Uani d . . . 1 . .
O O1 0.49013(15) 0.59704(17) 0.67077(10) 0.0516(6) Uani d . . . 1 . .
O O2 0.44292(14) 0.74176(16) 0.75647(12) 0.0515(6) Uani d . . . 1 . .
O O3 0.50641(15) 0.72668(15) 0.85091(10) 0.0509(7) Uani d . . . 1 . .
O O4 0.70042(14) 0.76103(14) 0.84271(9) 0.0414(6) Uani d . . . 1 . .
O O5 0.74127(13) 0.79382(14) 0.74687(9) 0.0397(5) Uani d . . . 1 . .
O O6 0.71311(14) 0.64876(15) 0.65933(9) 0.0439(6) Uani d . . . 1 . .
O O7 0.63712(15) 0.40309(17) 0.57385(10) 0.0519(6) Uani d . . . 1 . .
O O8 0.61345(13) 0.55978(15) 0.49306(10) 0.0446(6) Uani d . . . 1 . .
O O9 0.67545(14) 0.54662(15) 0.40075(10) 0.0464(6) Uani d . . . 1 . .
O O10 0.87060(14) 0.53486(16) 0.40893(10) 0.0507(6) Uani d . . . 1 . .
O O11 0.91507(13) 0.56556(15) 0.50740(10) 0.0462(6) Uani d . . . 1 . .
O O12 0.86453(13) 0.42406(15) 0.59316(9) 0.0423(6) Uani d . . . 1 . .
Cl Cl1 0.48491(7) 0.44735(6) 0.73456(5) 0.0640(3) Uani d . . . 1 . .
Cl Cl2 0.78859(6) 0.50934(6) 0.70795(4) 0.0512(2) Uani d . . . 1 . .
Cl Cl3 0.61863(7) 0.26056(7) 0.50359(5) 0.0682(3) Uani d . . . 1 . .
Cl Cl4 0.92362(6) 0.27678(7) 0.54435(5) 0.0639(3) Uani d . . . 1 . .
C C1 0.4151(2) 0.6411(3) 0.67750(17) 0.0557(10) Uani d . . . 1 . .
H H1A 0.3828 0.6135 0.7065 0.067 Uiso calc U . R 1 . .
H H1B 0.3861 0.6398 0.6412 0.067 Uiso calc U . R 1 . .
C C2 0.4281(2) 0.7287(3) 0.69521(18) 0.0584(11) Uani d . . . 1 . .
H H2A 0.473 0.7503 0.6736 0.07 Uiso calc U . R 1 . .
H H2B 0.3815 0.7606 0.6842 0.07 Uiso calc U . R 1 . .
C C3 0.5643(2) 0.7761(2) 0.88298(15) 0.0534(10) Uani d . . . 1 . .
H H3A 0.5434 0.7858 0.9215 0.064 Uiso calc U . R 1 . .
H H3B 0.5689 0.8294 0.8641 0.064 Uiso calc U . R 1 . .
C C4 0.6451(2) 0.7402(3) 0.88858(15) 0.0546(10) Uani d . . . 1 . .
H H4A 0.6677 0.7583 0.9251 0.065 Uiso calc U . R 1 . .
H H4B 0.6402 0.6806 0.8902 0.065 Uiso calc U . R 1 . .
C C5 0.7470(2) 0.7915(2) 0.68422(15) 0.0483(9) Uani d . . . 1 . .
H H5A 0.7831 0.8348 0.6717 0.058 Uiso calc U . R 1 . .
H H5B 0.695 0.8036 0.668 0.058 Uiso calc U . R 1 . .
C C6 0.7754(2) 0.7111(2) 0.66026(14) 0.0458(9) Uani d . . . 1 . .
H H6A 0.7948 0.7196 0.6212 0.055 Uiso calc U . R 1 . .
H H6B 0.8195 0.6912 0.6835 0.055 Uiso calc U . R 1 . .
C C7 0.5706(2) 0.4585(3) 0.56677(16) 0.0520(10) Uani d . . . 1 . .
H H7A 0.5391 0.4583 0.602 0.062 Uiso calc U . R 1 . .
H H7B 0.537 0.4384 0.5356 0.062 Uiso calc U . R 1 . .
C C8 0.5952(2) 0.5448(3) 0.55366(16) 0.0530(10) Uani d . . . 1 . .
H H8A 0.5528 0.5819 0.5654 0.064 Uiso calc U . R 1 . .
H H8B 0.6419 0.558 0.5766 0.064 Uiso calc U . R 1 . .
C C9 0.7390(2) 0.5361(3) 0.35987(15) 0.0556(10) Uani d . . . 1 . .
H H9A 0.7201 0.5546 0.3224 0.067 Uiso calc U . R 1 . .
H H9B 0.75 0.4775 0.3567 0.067 Uiso calc U . R 1 . .
C C10 0.8146(2) 0.5787(3) 0.37212(16) 0.0617(11) Uani d . . . 1 . .
H H10A 0.8407 0.5904 0.3355 0.074 Uiso calc U . R 1 . .
H H10B 0.8025 0.6313 0.3902 0.074 Uiso calc U . R 1 . .
C C11 0.9174(2) 0.5615(2) 0.57010(16) 0.0553(10) Uani d . . . 1 . .
H H11A 0.8665 0.5805 0.585 0.066 Uiso calc U . R 1 . .
H H11B 0.958 0.5994 0.5839 0.066 Uiso calc U . R 1 . .
C C12 0.9340(2) 0.4781(2) 0.59450(15) 0.0488(9) Uani d . . . 1 . .
H H12A 0.9768 0.4526 0.5726 0.059 Uiso calc U . R 1 . .
H H12B 0.9519 0.4839 0.6342 0.059 Uiso calc U . R 1 . .

loop_
_atom_site_aniso_label
_atom_site_aniso_U_11
_atom_site_aniso_U_22
_atom_site_aniso_U_33
_atom_site_aniso_U_12
_atom_site_aniso_U_13
_atom_site_aniso_U_23
P1 0.0401(5) 0.0367(5) 0.0406(5) -0.0063(4) 0.0030(4) -0.0064(4)
P2 0.0349(5) 0.0356(5) 0.0408(5) 0.0012(4) 0.0086(4) -0.0046(4)
P3 0.0340(5) 0.0303(4) 0.0275(4) -0.0006(3) 0.0014(3) -0.0006(3)
P4 0.0358(5) 0.0350(5) 0.0300(4) 0.0053(4) 0.0017(3) -0.0034(3)
P5 0.0327(5) 0.0394(5) 0.0378(5) -0.0068(4) -0.0044(4) 0.0046(4)
P6 0.0322(5) 0.0392(5) 0.0320(4) 0.0040(4) -0.0030(3) 0.0028(4)
P7 0.0305(5) 0.0381(5) 0.0357(5) -0.0036(4) 0.0038(3) -0.0004(4)
P8 0.0306(5) 0.0377(5) 0.0346(4) 0.0051(4) -0.0016(3) 0.0006(4)
N1 0.0446(17) 0.0368(15) 0.0394(16) -0.0041(13) 0.0060(13) -0.0033(12)
N2 0.0356(15) 0.0311(14) 0.0340(14) 0.0032(12) 0.0039(11) 0.0023(11)
N3 0.0367(15) 0.0343(14) 0.0287(14) 0.0045(12) 0.0006(11) -0.0005(11)
N4 0.0421(17) 0.0446(17) 0.0533(18) -0.0027(14) 0.0053(14) -0.0189(15)
N5 0.0370(16) 0.0436(16) 0.0321(14) -0.0023(13) -0.0074(12) 0.0002(12)
N6 0.0301(15) 0.0379(15) 0.0373(15) 0.0004(12) 0.0013(11) -0.0026(12)
N7 0.0346(15) 0.0430(16) 0.0328(14) 0.0012(13) 0.0018(11) -0.0042(12)
N8 0.0398(17) 0.0468(18) 0.0525(18) -0.0045(14) -0.0073(13) 0.0181(15)
O1 0.0472(15) 0.0658(17) 0.0418(14) 0.0037(13) 0.0019(11) -0.0043(12)
O2 0.0348(13) 0.0518(15) 0.0678(17) 0.0080(11) 0.0033(12) -0.0038(13)
O3 0.0561(16) 0.0491(15) 0.0474(14) -0.0100(12) 0.0234(12) -0.0128(12)
O4 0.0497(14) 0.0436(13) 0.0309(12) -0.0041(11) 0.0003(10) -0.0070(10)
O5 0.0405(13) 0.0399(13) 0.0387(13) -0.0072(10) 0.0066(10) 0.0007(10)
O6 0.0549(15) 0.0482(14) 0.0288(12) 0.0008(12) -0.0041(10) 0.0035(10)
O7 0.0513(15) 0.0678(17) 0.0366(13) 0.0063(13) 0.0028(11) 0.0064(12)
O8 0.0347(13) 0.0542(15) 0.0449(14) 0.0098(11) -0.0012(10) 0.0027(11)
O9 0.0498(15) 0.0534(15) 0.0361(13) 0.0070(12) -0.0051(11) 0.0103(11)
O10 0.0447(14) 0.0643(16) 0.0430(14) 0.0042(13) 0.0116(11) 0.0143(12)
O11 0.0362(13) 0.0479(14) 0.0546(15) -0.0103(11) 0.0012(11) -0.0047(12)
O12 0.0351(13) 0.0602(15) 0.0317(12) -0.0018(11) 0.0035(10) -0.0067(11)
Cl1 0.0750(7) 0.0419(5) 0.0751(7) -0.0191(5) 0.0165(6) -0.0138(5)
Cl2 0.0530(6) 0.0496(5) 0.0510(5) 0.0200(4) 0.0067(4) -0.0065(4)
Cl3 0.0677(7) 0.0529(6) 0.0840(8) -0.0271(5) -0.0172(6) 0.0064(5)
Cl4 0.0627(7) 0.0609(6) 0.0680(7) 0.0299(5) -0.0028(5) 0.0037(5)
C1 0.039(2) 0.075(3) 0.053(2) 0.001(2) -0.0060(17) 0.002(2)
C2 0.043(2) 0.068(3) 0.064(3) 0.011(2) -0.0029(19) 0.014(2)
C3 0.069(3) 0.056(2) 0.0354(19) -0.004(2) 0.0136(18) -0.0127(17)
C4 0.072(3) 0.060(2) 0.0318(19) -0.006(2) 0.0069(18) 0.0033(17)
C5 0.058(2) 0.046(2) 0.041(2) -0.0012(18) 0.0115(17) 0.0121(17)
C6 0.053(2) 0.052(2) 0.0321(18) 0.0007(18) 0.0126(16) 0.0081(16)
C7 0.038(2) 0.073(3) 0.045(2) -0.0006(19) 0.0084(16) -0.0002(19)
C8 0.049(2) 0.064(3) 0.046(2) 0.0086(19) 0.0064(17) -0.0092(19)
C9 0.064(3) 0.069(3) 0.0337(19) 0.009(2) -0.0002(18) 0.0053(18)
C10 0.074(3) 0.070(3) 0.041(2) 0.003(2) 0.010(2) 0.021(2)
C11 0.050(2) 0.061(3) 0.055(2) -0.0129(19) -0.0008(18) -0.024(2)
C12 0.038(2) 0.072(3) 0.0370(19) -0.0081(19) -0.0041(15) -0.0119(18)

loop_
_atom_type_symbol
_atom_type_description
_atom_type_scat_dispersion_real
_atom_type_scat_dispersion_imag
_atom_type_scat_source
C C 0.0033 0.0016 'International Tables Vol C Tables 4.2.6.8 and 6.1.1.4'
H H 0.0000 0.0000 'International Tables Vol C Tables 4.2.6.8 and 6.1.1.4'
N N 0.0061 0.0033 'International Tables Vol C Tables 4.2.6.8 and 6.1.1.4'
O O 0.0106 0.0060 'International Tables Vol C Tables 4.2.6.8 and 6.1.1.4'
P P 0.1023 0.0942 'International Tables Vol C Tables 4.2.6.8 and 6.1.1.4'
Cl Cl 0.1484 0.1585 'International Tables Vol C Tables 4.2.6.8 and 6.1.1.4'

loop_
_geom_angle_atom_site_label_1
_geom_angle_atom_site_label_2
_geom_angle_atom_site_label_3
_geom_angle_site_symmetry_1
_geom_angle_site_symmetry_3
_geom_angle
_geom_angle_publ_flag
N1 P1 N4 . . 122.15(16) ?
N1 P1 O1 . . 112.12(15) ?
N4 P1 O1 . . 105.92(15) ?
N1 P1 Cl1 . . 105.63(11) ?
N4 P1 Cl1 . . 105.20(12) ?
O1 P1 Cl1 . . 104.26(11) ?
O3 P2 N2 . . 111.22(14) ?
O3 P2 O2 . . 101.78(14) ?
N2 P2 O2 . . 108.53(14) ?
O3 P2 N1 . . 106.26(14) ?
N2 P2 N1 . . 118.53(14) ?
O2 P2 N1 . . 109.22(15) ?
O4 P3 O5 . . 98.59(13) ?
O4 P3 N2 . . 111.35(13) ?
O5 P3 N2 . . 109.32(13) ?
O4 P3 N3 . . 108.80(13) ?
O5 P3 N3 . . 110.51(13) ?
N2 P3 N3 . . 116.76(14) ?
N4 P4 N3 . . 121.50(15) ?
N4 P4 O6 . . 107.77(15) ?
N3 P4 O6 . . 111.42(14) ?
N4 P4 Cl2 . . 105.14(12) ?
N3 P4 Cl2 . . 105.99(11) ?
O6 P4 Cl2 . . 103.31(10) ?
N8 P5 N5 . . 123.11(15) ?
N8 P5 O7 . . 105.56(15) ?
N5 P5 O7 . . 111.93(15) ?
N8 P5 Cl3 . . 105.02(12) ?
N5 P5 Cl3 . . 105.08(11) ?
O7 P5 Cl3 . . 104.50(11) ?
O9 P6 O8 . . 98.81(13) ?
O9 P6 N6 . . 111.06(14) ?
O8 P6 N6 . . 109.55(14) ?
O9 P6 N5 . . 108.59(14) ?
O8 P6 N5 . . 110.39(14) ?
N6 P6 N5 . . 116.93(14) ?
O11 P7 O10 . . 102.50(14) ?
O11 P7 N6 . . 108.25(14) ?
O10 P7 N6 . . 111.49(14) ?
O11 P7 N7 . . 109.17(14) ?
O10 P7 N7 . . 105.34(14) ?
N6 P7 N7 . . 118.85(15) ?
N8 P8 N7 . . 120.27(15) ?
N8 P8 O12 . . 108.02(15) ?
N7 P8 O12 . . 112.17(14) ?
N8 P8 Cl4 . . 105.06(12) ?
N7 P8 Cl4 . . 106.54(11) ?
O12 P8 Cl4 . . 103.18(10) ?
P1 N1 P2 . . 123.02(18) ?
P2 N2 P3 . . 124.20(17) ?
P4 N3 P3 . . 121.05(16) ?
P4 N4 P1 . . 129.29(19) ?
P5 N5 P6 . . 123.16(17) ?
P6 N6 P7 . . 123.75(17) ?
P8 N7 P7 . . 120.86(17) ?
P8 N8 P5 . . 129.39(19) ?
C1 O1 P1 . . 121.5(2) ?
C2 O2 P2 . . 120.0(2) ?
C3 O3 P2 . . 121.0(2) ?
C4 O4 P3 . . 120.3(2) ?
C5 O5 P3 . . 119.7(2) ?
C6 O6 P4 . . 119.9(2) ?
C7 O7 P5 . . 121.7(2) ?
C8 O8 P6 . . 119.5(2) ?
C9 O9 P6 . . 119.5(2) ?
C10 O10 P7 . . 121.9(2) ?
C11 O11 P7 . . 119.4(2) ?
C12 O12 P8 . . 119.3(2) ?
O1 C1 C2 . . 111.6(3) ?
O1 C1 H1A . . 109.3 ?
C2 C1 H1A . . 109.3 ?
O1 C1 H1B . . 109.3 ?
C2 C1 H1B . . 109.3 ?
H1A C1 H1B . . 108.0 ?
O2 C2 C1 . . 115.5(3) ?
O2 C2 H2A . . 108.4 ?
C1 C2 H2A . . 108.4 ?
O2 C2 H2B . . 108.4 ?
C1 C2 H2B . . 108.4 ?
H2A C2 H2B . . 107.5 ?
O3 C3 C4 . . 116.0(3) ?
O3 C3 H3A . . 108.3 ?
C4 C3 H3A . . 108.3 ?
O3 C3 H3B . . 108.3 ?
C4 C3 H3B . . 108.3 ?
H3A C3 H3B . . 107.4 ?
O4 C4 C3 . . 115.6(3) ?
O4 C4 H4A . . 108.4 ?
C3 C4 H4A . . 108.4 ?
O4 C4 H4B . . 108.4 ?
C3 C4 H4B . . 108.4 ?
H4A C4 H4B . . 107.4 ?
O5 C5 C6 . . 114.4(3) ?
O5 C5 H5A . . 108.7 ?
C6 C5 H5A . . 108.7 ?
O5 C5 H5B . . 108.7 ?
C6 C5 H5B . . 108.7 ?
H5A C5 H5B . . 107.6 ?
O6 C6 C5 . . 112.4(3) ?
O6 C6 H6A . . 109.1 ?
C5 C6 H6A . . 109.1 ?
O6 C6 H6B . . 109.1 ?
C5 C6 H6B . . 109.1 ?
H6A C6 H6B . . 107.9 ?
O7 C7 C8 . . 113.1(3) ?
O7 C7 H7A . . 109.0 ?
C8 C7 H7A . . 109.0 ?
O7 C7 H7B . . 109.0 ?
C8 C7 H7B . . 109.0 ?
H7A C7 H7B . . 107.8 ?
O8 C8 C7 . . 114.3(3) ?
O8 C8 H8A . . 108.7 ?
C7 C8 H8A . . 108.7 ?
O8 C8 H8B . . 108.7 ?
C7 C8 H8B . . 108.7 ?
H8A C8 H8B . . 107.6 ?
O9 C9 C10 . . 117.3(3) ?
O9 C9 H9A . . 108.0 ?
C10 C9 H9A . . 108.0 ?
O9 C9 H9B . . 108.0 ?
C10 C9 H9B . . 108.0 ?
H9A C9 H9B . . 107.2 ?
O10 C10 C9 . . 116.2(3) ?
O10 C10 H10A . . 108.2 ?
C9 C10 H10A . . 108.2 ?
O10 C10 H10B . . 108.2 ?
C9 C10 H10B . . 108.2 ?
H10A C10 H10B . . 107.4 ?
O11 C11 C12 . . 115.0(3) ?
O11 C11 H11A . . 108.5 ?
C12 C11 H11A . . 108.5 ?
O11 C11 H11B . . 108.5 ?
C12 C11 H11B . . 108.5 ?
H11A C11 H11B . . 107.5 ?
O12 C12 C11 . . 112.7(3) ?
O12 C12 H12A . . 109.1 ?
C11 C12 H12A . . 109.1 ?
O12 C12 H12B . . 109.1 ?
C11 C12 H12B . . 109.1 ?
H12A C12 H12B . . 107.8 ?

loop_
_geom_bond_atom_site_label_1
_geom_bond_atom_site_label_2
_geom_bond_site_symmetry_2
_geom_bond_distance
_geom_bond_publ_flag
P1 N1 . 1.562(3) ?
P1 N4 . 1.564(3) ?
P1 O1 . 1.572(3) ?
P1 Cl1 . 2.0069(13) ?
P2 O3 . 1.568(2) ?
P2 N2 . 1.576(3) ?
P2 O2 . 1.577(3) ?
P2 N1 . 1.586(3) ?
P3 O4 . 1.568(2) ?
P3 O5 . 1.569(2) ?
P3 N2 . 1.581(3) ?
P3 N3 . 1.585(3) ?
P4 N4 . 1.560(3) ?
P4 N3 . 1.569(3) ?
P4 O6 . 1.572(2) ?
P4 Cl2 . 2.0090(12) ?
P5 N8 . 1.562(3) ?
P5 N5 . 1.566(3) ?
P5 O7 . 1.574(3) ?
P5 Cl3 . 2.0008(13) ?
P6 O9 . 1.567(2) ?
P6 O8 . 1.570(2) ?
P6 N6 . 1.571(3) ?
P6 N5 . 1.584(3) ?
P7 O11 . 1.567(2) ?
P7 O10 . 1.568(2) ?
P7 N6 . 1.579(3) ?
P7 N7 . 1.583(3) ?
P8 N8 . 1.562(3) ?
P8 N7 . 1.562(3) ?
P8 O12 . 1.571(2) ?
P8 Cl4 . 2.0085(12) ?
O1 C1 . 1.456(4) ?
O2 C2 . 1.452(5) ?
O3 C3 . 1.460(4) ?
O4 C4 . 1.448(4) ?
O5 C5 . 1.451(4) ?
O6 C6 . 1.453(4) ?
O7 C7 . 1.442(4) ?
O8 C8 . 1.453(4) ?
O9 C9 . 1.434(4) ?
O10 C10 . 1.452(4) ?
O11 C11 . 1.451(4) ?
O12 C12 . 1.458(4) ?
C1 C2 . 1.493(6) ?
C1 H1A . 0.97 ?
C1 H1B . 0.97 ?
C2 H2A . 0.97 ?
C2 H2B . 0.97 ?
C3 C4 . 1.482(5) ?
C3 H3A . 0.97 ?
C3 H3B . 0.97 ?
C4 H4A . 0.97 ?
C4 H4B . 0.97 ?
C5 C6 . 1.494(5) ?
C5 H5A . 0.97 ?
C5 H5B . 0.97 ?
C6 H6A . 0.97 ?
C6 H6B . 0.97 ?
C7 C8 . 1.488(5) ?
C7 H7A . 0.97 ?
C7 H7B . 0.97 ?
C8 H8A . 0.97 ?
C8 H8B . 0.97 ?
C9 C10 . 1.473(6) ?
C9 H9A . 0.97 ?
C9 H9B . 0.97 ?
C10 H10A . 0.97 ?
C10 H10B . 0.97 ?
C11 C12 . 1.491(6) ?
C11 H11A . 0.97 ?
C11 H11B . 0.97 ?
C12 H12A . 0.97 ?
C12 H12B . 0.97 ?

loop_
_geom_hbond_atom_site_label_D
_geom_hbond_atom_site_label_H
_geom_hbond_atom_site_label_A
_geom_hbond_site_symmetry_A
_geom_hbond_distance_DH
_geom_hbond_distance_HA
_geom_hbond_distance_DA
_geom_hbond_angle_DHA
_geom_hbond_publ_flag
C4 H4B N7 2_665 0.97 2.64 3.351(5) 130.0 ?
C6 H6B O2 6_657 0.97 2.62 3.443(4) 142.4 ?
C7 H7B O8 5_666 0.97 2.61 3.397(4) 138.2 ?
C9 H9A Cl2 2_664 0.97 2.84 3.615(4) 137.3 ?
C12 H12A O10 5_766 0.97 2.60 3.287(4) 127.5 ?
C12 H12A O11 5_766 0.97 2.61 3.529(4) 158.9 ?

loop_
_geom_torsion_atom_site_label_1
_geom_torsion_atom_site_label_2
_geom_torsion_atom_site_label_3
_geom_torsion_atom_site_label_4
_geom_torsion_site_symmetry_1
_geom_torsion_site_symmetry_2
_geom_torsion_site_symmetry_3
_geom_torsion_site_symmetry_4
_geom_torsion
_geom_torsion_publ_flag
N4 P1 N1 P2 . . . . 80.8(3) ?
O1 P1 N1 P2 . . . . -46.4(3) ?
Cl1 P1 N1 P2 . . . . -159.38(17) ?
O3 P2 N1 P1 . . . . -175.12(19) ?
N2 P2 N1 P1 . . . . -49.1(3) ?
O2 P2 N1 P1 . . . . 75.8(2) ?
O3 P2 N2 P3 . . . . 68.6(2) ?
O2 P2 N2 P3 . . . . 179.77(18) ?
N1 P2 N2 P3 . . . . -55.0(3) ?
O4 P3 N2 P2 . . . . -69.7(2) ?
O5 P3 N2 P2 . . . . -177.61(17) ?
N3 P3 N2 P2 . . . . 56.1(2) ?
N4 P4 N3 P3 . . . . -88.4(2) ?
O6 P4 N3 P3 . . . . 40.2(2) ?
Cl2 P4 N3 P3 . . . . 151.95(15) ?
O4 P3 N3 P4 . . . . 175.40(16) ?
O5 P3 N3 P4 . . . . -77.4(2) ?
N2 P3 N3 P4 . . . . 48.4(2) ?
N3 P4 N4 P1 . . . . 33.8(3) ?
O6 P4 N4 P1 . . . . -96.4(3) ?
Cl2 P4 N4 P1 . . . . 153.9(2) ?
N1 P1 N4 P4 . . . . -28.9(4) ?
O1 P1 N4 P4 . . . . 101.0(3) ?
Cl1 P1 N4 P4 . . . . -148.9(2) ?
N8 P5 N5 P6 . . . . -81.2(3) ?
O7 P5 N5 P6 . . . . 46.2(2) ?
Cl3 P5 N5 P6 . . . . 159.02(17) ?
O9 P6 N5 P5 . . . . 177.92(18) ?
O8 P6 N5 P5 . . . . -74.8(2) ?
N6 P6 N5 P5 . . . . 51.3(3) ?
O9 P6 N6 P7 . . . . -72.8(2) ?
O8 P6 N6 P7 . . . . 179.09(18) ?
N5 P6 N6 P7 . . . . 52.6(3) ?
O11 P7 N6 P6 . . . . 176.36(18) ?
O10 P7 N6 P6 . . . . 64.3(2) ?
N7 P7 N6 P6 . . . . -58.4(2) ?
N8 P8 N7 P7 . . . . 87.4(2) ?
O12 P8 N7 P7 . . . . -41.3(2) ?
Cl4 P8 N7 P7 . . . . -153.45(15) ?
O11 P7 N7 P8 . . . . 78.9(2) ?
O10 P7 N7 P8 . . . . -171.63(17) ?
N6 P7 N7 P8 . . . . -45.8(2) ?
N7 P8 N8 P5 . . . . -34.3(3) ?
O12 P8 N8 P5 . . . . 96.2(3) ?
Cl4 P8 N8 P5 . . . . -154.2(2) ?
N5 P5 N8 P8 . . . . 27.6(4) ?
O7 P5 N8 P8 . . . . -102.5(3) ?
Cl3 P5 N8 P8 . . . . 147.4(2) ?
N1 P1 O1 C1 . . . . -28.2(3) ?
N4 P1 O1 C1 . . . . -163.7(3) ?
Cl1 P1 O1 C1 . . . . 85.6(3) ?
O3 P2 O2 C2 . . . . -174.8(3) ?
N2 P2 O2 C2 . . . . 67.8(3) ?
N1 P2 O2 C2 . . . . -62.7(3) ?
N2 P2 O3 C3 . . . . -6.9(3) ?
O2 P2 O3 C3 . . . . -122.3(3) ?
N1 P2 O3 C3 . . . . 123.4(3) ?
O5 P3 O4 C4 . . . . 161.9(3) ?
N2 P3 O4 C4 . . . . 47.1(3) ?
N3 P3 O4 C4 . . . . -82.9(3) ?
O4 P3 O5 C5 . . . . -179.8(2) ?
N2 P3 O5 C5 . . . . -63.5(3) ?
N3 P3 O5 C5 . . . . 66.3(3) ?
N4 P4 O6 C6 . . . . 171.9(2) ?
N3 P4 O6 C6 . . . . 36.2(3) ?
Cl2 P4 O6 C6 . . . . -77.2(2) ?
N8 P5 O7 C7 . . . . 162.3(3) ?
N5 P5 O7 C7 . . . . 26.0(3) ?
Cl3 P5 O7 C7 . . . . -87.2(3) ?
O9 P6 O8 C8 . . . . 176.4(3) ?
N6 P6 O8 C8 . . . . -67.4(3) ?
N5 P6 O8 C8 . . . . 62.8(3) ?
O8 P6 O9 C9 . . . . 166.3(3) ?
N6 P6 O9 C9 . . . . 51.3(3) ?
N5 P6 O9 C9 . . . . -78.6(3) ?
O11 P7 O10 C10 . . . . -115.8(3) ?
N6 P7 O10 C10 . . . . -0.2(3) ?
N7 P7 O10 C10 . . . . 130.1(3) ?
O10 P7 O11 C11 . . . . -179.0(3) ?
N6 P7 O11 C11 . . . . 63.1(3) ?
N7 P7 O11 C11 . . . . -67.6(3) ?
N8 P8 O12 C12 . . . . -170.4(2) ?
N7 P8 O12 C12 . . . . -35.6(3) ?
Cl4 P8 O12 C12 . . . . 78.7(2) ?
P1 O1 C1 C2 . . . . 82.4(4) ?
P2 O2 C2 C1 . . . . 64.3(4) ?
O1 C1 C2 O2 . . . . -81.0(4) ?
P2 O3 C3 C4 . . . . -61.8(4) ?
P3 O4 C4 C3 . . . . -63.5(4) ?
O3 C3 C4 O4 . . . . 89.5(4) ?
P3 O5 C5 C6 . . . . -60.9(4) ?
P4 O6 C6 C5 . . . . -88.5(3) ?
O5 C5 C6 O6 . . . . 78.2(4) ?
P5 O7 C7 C8 . . . . -81.9(4) ?
P6 O8 C8 C7 . . . . -64.6(4) ?
O7 C7 C8 O8 . . . . 82.4(4) ?
P6 O9 C9 C10 . . . . -63.3(4) ?
P7 O10 C10 C9 . . . . -64.3(4) ?
O9 C9 C10 O10 . . . . 86.5(4) ?
P7 O11 C11 C12 . . . . 61.8(4) ?
P8 O12 C12 C11 . . . . 86.8(3) ?
O11 C11 C12 O12 . . . . -77.7(4) ?
